data_7105704
loop_
_publ_author_name
'Carl Redshaw'
'Surajit Jana'
'Congxiao Shang'
'Mark Elsegood'
'Xuesong Lu'
'Zhengxiao Guo'

_publ_section_title
;
 Enhancement of H2 uptake via fluorination but not lithiation for Zn4N8
 and Zn4N6O type clusters.
;
_journal_name_full Chem.Commun.
_journal_page_first 9055
_journal_paper_doi 10.1039/c0cc03380d
_journal_volume 46
_journal_year 2010
_chemical_formula_moiety 'C45 H28 F20 N6 O Zn4, 3(C2 H3 N)'
_chemical_formula_sum 'C51 H37 F20 N9 O Zn4'
_chemical_formula_weight 1433.38
_chemical_name_systematic
;
?
;
_space_group_IT_number 14
_symmetry_cell_setting monoclinic
_symmetry_space_group_name_Hall '-P 2yn'
_symmetry_space_group_name_H-M 'P 1 21/n 1'
_atom_sites_solution_hydrogens 'geom except NH & OH coords freely refined'
_atom_sites_solution_primary direct
_atom_sites_solution_secondary difmap
_audit_creation_method SHELXL-97
_cell_angle_alpha 90.00
_cell_angle_beta 93.707(2)
_cell_angle_gamma 90.00
_cell_formula_units_Z 4
_cell_length_a 10.5846(4)
_cell_length_b 13.3665(5)
_cell_length_c 39.0083(16)
_cell_measurement_reflns_used 8273
_cell_measurement_temperature 150(2)
_cell_measurement_theta_max 28.23
_cell_measurement_theta_min 2.40
_cell_volume 5507.3(4)
_computing_cell_refinement 'Bruker SAINT'
_computing_data_collection 'Bruker APEX 2'
_computing_data_reduction 'Bruker SAINT'
_computing_molecular_graphics 'Bruker SHELXTL'
_computing_publication_material 'Bruker SHELXTL and local programs'
_computing_structure_refinement 'SHELXL-97 (Sheldrick, 2008)'
_computing_structure_solution 'SHELXS-97 (Sheldrick, 2008)'
_diffrn_ambient_temperature 150(2)
_diffrn_measured_fraction_theta_full 1.000
_diffrn_measured_fraction_theta_max 0.999
_diffrn_measurement_device_type 'Bruker APEX 2 CCD diffractometer'
_diffrn_measurement_method '\w rotation with narrow frames'
_diffrn_radiation_monochromator graphite
_diffrn_radiation_source 'fine-focus sealed tube'
_diffrn_radiation_type MoK\a
_diffrn_radiation_wavelength 0.71073
_diffrn_reflns_av_R_equivalents 0.0425
_diffrn_reflns_av_sigmaI/netI 0.0378
_diffrn_reflns_limit_h_max 14
_diffrn_reflns_limit_h_min -14
_diffrn_reflns_limit_k_max 17
_diffrn_reflns_limit_k_min -17
_diffrn_reflns_limit_l_max 52
_diffrn_reflns_limit_l_min -51
_diffrn_reflns_number 55922
_diffrn_reflns_theta_full 26.00
_diffrn_reflns_theta_max 28.33
_diffrn_reflns_theta_min 1.61
_diffrn_standards_decay_% 0
_diffrn_standards_number 0
_exptl_absorpt_coefficient_mu 1.837
_exptl_absorpt_correction_T_max 0.947
_exptl_absorpt_correction_T_min 0.405
_exptl_absorpt_correction_type multi-scan
_exptl_absorpt_process_details 'SADABS v2004/1, Sheldrick, G.M., (2004)'
_exptl_crystal_colour colourless
_exptl_crystal_density_diffrn 1.729
_exptl_crystal_density_method 'not measured'
_exptl_crystal_description plate
_exptl_crystal_F_000 2856
_exptl_crystal_size_max 0.60
_exptl_crystal_size_mid 0.40
_exptl_crystal_size_min 0.03
_refine_diff_density_max 0.506
_refine_diff_density_min -0.558
_refine_diff_density_rms 0.074
_refine_ls_extinction_method none
_refine_ls_goodness_of_fit_ref 1.040
_refine_ls_hydrogen_treatment mixed
_refine_ls_matrix_type full
_refine_ls_number_parameters 784
_refine_ls_number_reflns 13709
_refine_ls_number_restraints 0
_refine_ls_restrained_S_all 1.040
_refine_ls_R_factor_all 0.0491
_refine_ls_R_factor_gt 0.0350
_refine_ls_shift/su_max 0.004
_refine_ls_shift/su_mean 0.000
_refine_ls_structure_factor_coef Fsqd
_refine_ls_weighting_details 'calc w=1/[\s^2^(Fo^2^)+(0.0283P)^2^+5.5781P] where P=(Fo^2^+2Fc^2^)/3'
_refine_ls_weighting_scheme calc
_refine_ls_wR_factor_gt 0.0764
_refine_ls_wR_factor_ref 0.0814
_reflns_number_gt 11100
_reflns_number_total 13709
_reflns_threshold_expression I>2\s(I)
_cod_data_source_file C0CC03380D.TXT
_cod_data_source_block 3
_cod_original_sg_symbol_H-M P2(1)/n
_cod_database_code 7105704

loop_
_symmetry_equiv_pos_as_xyz
'x, y, z'
'-x+1/2, y+1/2, -z+1/2'
'-x, -y, -z'
'x-1/2, -y-1/2, z-1/2'

loop_
_atom_site_label
_atom_site_type_symbol
_atom_site_fract_x
_atom_site_fract_y
_atom_site_fract_z
_atom_site_U_iso_or_equiv
_atom_site_adp_type
_atom_site_occupancy
_atom_site_symmetry_multiplicity
_atom_site_calc_flag
_atom_site_refinement_flags
_atom_site_disorder_assembly
_atom_site_disorder_group
Zn1 Zn 0.43979(3) 0.441744(19) 0.379407(7) 0.01980(6) Uani 1 1 d . . .
Zn2 Zn 0.65338(2) 0.26773(2) 0.396054(7) 0.01952(6) Uani 1 1 d . . .
Zn3 Zn 0.56658(2) 0.32199(2) 0.315234(7) 0.01984(6) Uani 1 1 d . . .
Zn4 Zn 0.37781(2) 0.211021(19) 0.363192(7) 0.01855(6) Uani 1 1 d . . .
O1 O 0.60696(15) 0.38463(12) 0.36267(4) 0.0199(3) Uani 1 1 d . . .
H1 H 0.658(3) 0.421(2) 0.3629(7) 0.024 Uiso 1 1 d . . .
N1 N 0.43223(18) 0.34773(14) 0.42291(5) 0.0199(4) Uani 1 1 d . . .
N2 N 0.47308(19) 0.25104(14) 0.40837(5) 0.0195(4) Uani 1 1 d . . .
H2 H 0.469(3) 0.210(2) 0.4229(7) 0.023 Uiso 1 1 d . . .
C1 C 0.5148(2) 0.37185(18) 0.45384(6) 0.0221(5) Uani 1 1 d . . .
C2 C 0.5790(2) 0.4612(2) 0.45558(7) 0.0284(5) Uani 1 1 d . . .
H2A H 0.5667 0.5086 0.4375 0.034 Uiso 1 1 calc R . .
C3 C 0.6621(3) 0.4823(2) 0.48370(7) 0.0357(6) Uani 1 1 d . . .
H3 H 0.7065 0.5440 0.4848 0.043 Uiso 1 1 calc R . .
C4 C 0.6800(3) 0.4142(2) 0.50986(7) 0.0403(7) Uani 1 1 d . . .
H4A H 0.7386 0.4277 0.5288 0.048 Uiso 1 1 calc R . .
C5 C 0.6120(3) 0.3254(2) 0.50854(7) 0.0473(8) Uani 1 1 d . . .
H5 H 0.6225 0.2789 0.5269 0.057 Uiso 1 1 calc R . .
C6 C 0.5292(3) 0.3041(2) 0.48066(7) 0.0378(7) Uani 1 1 d . . .
H6A H 0.4824 0.2434 0.4799 0.045 Uiso 1 1 calc R . .
C7 C 0.2984(2) 0.34059(19) 0.43192(6) 0.0256(5) Uani 1 1 d . . .
H7A H 0.2894 0.2848 0.4479 0.038 Uiso 1 1 calc R . .
H7B H 0.2439 0.3292 0.4110 0.038 Uiso 1 1 calc R . .
H7C H 0.2737 0.4031 0.4428 0.038 Uiso 1 1 calc R . .
N3 N 0.65086(18) 0.15753(14) 0.35690(5) 0.0189(4) Uani 1 1 d . . .
N4 N 0.53627(18) 0.18707(15) 0.33557(5) 0.0193(4) Uani 1 1 d . . .
H4 H 0.523(2) 0.140(2) 0.3205(7) 0.023 Uiso 1 1 d . . .
C8 C 0.7608(2) 0.15346(17) 0.33543(6) 0.0200(5) Uani 1 1 d . . .
C9 C 0.7595(2) 0.0894(2) 0.30749(7) 0.0332(6) Uani 1 1 d . . .
H9 H 0.6890 0.0466 0.3026 0.040 Uiso 1 1 calc R . .
C10 C 0.8609(3) 0.0877(2) 0.28676(8) 0.0377(7) Uani 1 1 d . . .
H10 H 0.8596 0.0438 0.2676 0.045 Uiso 1 1 calc R . .
C11 C 0.9632(2) 0.1493(2) 0.29375(7) 0.0294(6) Uani 1 1 d . . .
H11 H 1.0327 0.1481 0.2795 0.035 Uiso 1 1 calc R . .
C12 C 0.9644(2) 0.2129(2) 0.32158(7) 0.0287(5) Uani 1 1 d . . .
H12 H 1.0353 0.2553 0.3265 0.034 Uiso 1 1 calc R . .
C13 C 0.8631(2) 0.21551(19) 0.34242(6) 0.0246(5) Uani 1 1 d . . .
H13 H 0.8643 0.2600 0.3614 0.030 Uiso 1 1 calc R . .
C14 C 0.6301(2) 0.05821(17) 0.37293(7) 0.0260(5) Uani 1 1 d . . .
H14A H 0.6068 0.0091 0.3550 0.039 Uiso 1 1 calc R . .
H14B H 0.5618 0.0635 0.3886 0.039 Uiso 1 1 calc R . .
H14C H 0.7081 0.0367 0.3857 0.039 Uiso 1 1 calc R . .
N5 N 0.37723(18) 0.37366(15) 0.31057(5) 0.0203(4) Uani 1 1 d . . .
N6 N 0.33646(19) 0.35494(15) 0.34571(5) 0.0193(4) Uani 1 1 d . . .
H6 H 0.257(3) 0.367(2) 0.3450(7) 0.023 Uiso 1 1 d . . .
C15 C 0.3590(2) 0.47997(18) 0.30188(6) 0.0216(5) Uani 1 1 d . . .
C16 C 0.2391(3) 0.5213(2) 0.29726(8) 0.0380(7) Uani 1 1 d . . .
H16 H 0.1665 0.4798 0.2982 0.046 Uiso 1 1 calc R . .
C17 C 0.2247(3) 0.6228(2) 0.29125(9) 0.0471(8) Uani 1 1 d . . .
H17 H 0.1422 0.6505 0.2879 0.057 Uiso 1 1 calc R . .
C18 C 0.3290(3) 0.6842(2) 0.29012(7) 0.0364(6) Uani 1 1 d . . .
H18 H 0.3189 0.7540 0.2865 0.044 Uiso 1 1 calc R . .
C19 C 0.4483(3) 0.6427(2) 0.29437(7) 0.0307(6) Uani 1 1 d . . .
H19 H 0.5208 0.6842 0.2934 0.037 Uiso 1 1 calc R . .
C20 C 0.4633(2) 0.54113(19) 0.30002(6) 0.0262(5) Uani 1 1 d . . .
H20 H 0.5459 0.5133 0.3026 0.031 Uiso 1 1 calc R . .
C21 C 0.3059(2) 0.3085(2) 0.28542(6) 0.0281(5) Uani 1 1 d . . .
H21A H 0.2149 0.3204 0.2866 0.042 Uiso 1 1 calc R . .
H21B H 0.3249 0.2383 0.2908 0.042 Uiso 1 1 calc R . .
H21C H 0.3307 0.3239 0.2622 0.042 Uiso 1 1 calc R . .
C22 C 0.4325(2) 0.58993(18) 0.38522(6) 0.0240(5) Uani 1 1 d . . .
C23 C 0.3252(2) 0.63760(19) 0.39489(6) 0.0271(5) Uani 1 1 d . . .
F23 F 0.22457(14) 0.58188(12) 0.40369(4) 0.0358(4) Uani 1 1 d . . .
C24 C 0.3120(3) 0.7400(2) 0.39683(7) 0.0342(6) Uani 1 1 d . . .
F24 F 0.20405(18) 0.78189(14) 0.40666(6) 0.0545(5) Uani 1 1 d . . .
C25 C 0.4110(3) 0.79989(19) 0.38877(7) 0.0359(6) Uani 1 1 d . . .
F25 F 0.4013(2) 0.89975(12) 0.39039(5) 0.0553(5) Uani 1 1 d . . .
C26 C 0.5217(3) 0.75684(19) 0.37922(7) 0.0329(6) Uani 1 1 d . . .
F26 F 0.62019(18) 0.81488(12) 0.37176(5) 0.0455(4) Uani 1 1 d . . .
C27 C 0.5293(3) 0.65356(19) 0.37776(7) 0.0283(5) Uani 1 1 d . . .
F27 F 0.64098(15) 0.61512(12) 0.36811(5) 0.0399(4) Uani 1 1 d . . .
C28 C 0.8079(2) 0.2910(2) 0.42672(6) 0.0248(5) Uani 1 1 d . . .
C29 C 0.8665(2) 0.3827(2) 0.43090(6) 0.0295(6) Uani 1 1 d . . .
F29 F 0.82245(15) 0.46195(12) 0.41166(4) 0.0376(4) Uani 1 1 d . . .
C30 C 0.9683(3) 0.4009(2) 0.45385(7) 0.0377(7) Uani 1 1 d . . .
F30 F 1.02155(18) 0.49210(16) 0.45688(5) 0.0560(5) Uani 1 1 d . . .
C31 C 1.0150(3) 0.3240(3) 0.47386(7) 0.0406(7) Uani 1 1 d . . .
F31 F 1.11381(17) 0.33910(18) 0.49689(5) 0.0604(6) Uani 1 1 d . . .
C32 C 0.9615(3) 0.2305(3) 0.47100(7) 0.0397(7) Uani 1 1 d . . .
F32 F 1.00802(19) 0.15407(18) 0.49066(5) 0.0633(6) Uani 1 1 d . . .
C33 C 0.8598(3) 0.2163(2) 0.44739(7) 0.0313(6) Uani 1 1 d . . .
F33 F 0.80839(17) 0.12323(13) 0.44537(4) 0.0426(4) Uani 1 1 d . . .
C34 C 0.6792(2) 0.34782(17) 0.27731(6) 0.0216(5) Uani 1 1 d . . .
C35 C 0.6707(2) 0.29286(18) 0.24737(6) 0.0251(5) Uani 1 1 d . . .
F35 F 0.57518(15) 0.22567(12) 0.24194(4) 0.0394(4) Uani 1 1 d . . .
C36 C 0.7551(3) 0.3009(2) 0.22195(7) 0.0296(6) Uani 1 1 d . . .
F36 F 0.74239(17) 0.24539(14) 0.19326(4) 0.0463(4) Uani 1 1 d . . .
C37 C 0.8548(2) 0.3660(2) 0.22665(7) 0.0289(6) Uani 1 1 d . . .
F37 F 0.93886(15) 0.37617(13) 0.20237(4) 0.0407(4) Uani 1 1 d . . .
C38 C 0.8677(2) 0.42309(19) 0.25610(7) 0.0271(5) Uani 1 1 d . . .
F38 F 0.96396(15) 0.48846(13) 0.26003(5) 0.0432(4) Uani 1 1 d . . .
C39 C 0.7801(2) 0.41274(19) 0.28021(6) 0.0247(5) Uani 1 1 d . . .
F39 F 0.79523(15) 0.47152(13) 0.30878(4) 0.0383(4) Uani 1 1 d . . .
C40 C 0.2477(2) 0.10109(17) 0.35838(6) 0.0224(5) Uani 1 1 d . . .
C41 C 0.2405(2) 0.03553(19) 0.33089(7) 0.0272(5) Uani 1 1 d . . .
F41 F 0.32233(16) 0.04560(13) 0.30555(4) 0.0421(4) Uani 1 1 d . . .
C42 C 0.1534(3) -0.0405(2) 0.32676(8) 0.0354(6) Uani 1 1 d . . .
F42 F 0.14955(19) -0.10109(14) 0.29884(5) 0.0570(5) Uani 1 1 d . . .
C43 C 0.0671(3) -0.0543(2) 0.35106(9) 0.0421(7) Uani 1 1 d . . .
F43 F -0.01949(19) -0.12799(15) 0.34749(6) 0.0652(6) Uani 1 1 d . . .
C44 C 0.0693(3) 0.0083(2) 0.37888(9) 0.0422(7) Uani 1 1 d . . .
F44 F -0.0157(2) -0.00470(18) 0.40282(6) 0.0735(7) Uani 1 1 d . . .
C45 C 0.1593(3) 0.0832(2) 0.38184(7) 0.0310(6) Uani 1 1 d . . .
F45 F 0.15524(18) 0.14235(14) 0.41006(5) 0.0508(5) Uani 1 1 d . . .
N7 N 0.6448(7) 0.8194(5) 0.46130(14) 0.131(2) Uani 1 1 d . . .
C46 C 0.7330(6) 0.8043(5) 0.44789(12) 0.0942(18) Uani 1 1 d . . .
C47 C 0.8484(6) 0.7858(7) 0.43120(14) 0.160(4) Uani 1 1 d . . .
H47A H 0.9160 0.8286 0.4414 0.240 Uiso 1 1 calc R . .
H47B H 0.8351 0.8007 0.4066 0.240 Uiso 1 1 calc R . .
H47C H 0.8726 0.7154 0.4342 0.240 Uiso 1 1 calc R . .
N8 N 0.4482(4) 0.0600(2) 0.45295(8) 0.0718(10) Uani 1 1 d . . .
C48 C 0.3742(4) 0.0168(3) 0.46572(9) 0.0607(10) Uani 1 1 d . . .
C49 C 0.2781(6) -0.0387(4) 0.48228(15) 0.1054(19) Uani 1 1 d . . .
H49A H 0.2107 0.0070 0.4884 0.158 Uiso 1 1 calc R . .
H49B H 0.3159 -0.0705 0.5031 0.158 Uiso 1 1 calc R . .
H49C H 0.2426 -0.0902 0.4666 0.158 Uiso 1 1 calc R . .
N9 N 0.0533(2) 0.4259(2) 0.36141(8) 0.0463(7) Uani 1 1 d . . .
C50 C 0.0149(3) 0.5049(2) 0.36002(8) 0.0396(7) Uani 1 1 d . . .
C51 C -0.0330(3) 0.6069(3) 0.35831(11) 0.0597(10) Uani 1 1 d . . .
H51A H 0.0117 0.6474 0.3762 0.090 Uiso 1 1 calc R . .
H51B H -0.1238 0.6068 0.3619 0.090 Uiso 1 1 calc R . .
H51C H -0.0192 0.6354 0.3357 0.090 Uiso 1 1 calc R . .

loop_
_atom_site_aniso_label
_atom_site_aniso_U_11
_atom_site_aniso_U_22
_atom_site_aniso_U_33
_atom_site_aniso_U_23
_atom_site_aniso_U_13
_atom_site_aniso_U_12
Zn1 0.02216(13) 0.01550(13) 0.02188(13) -0.00148(10) 0.00237(10) -0.00078(10)
Zn2 0.01912(13) 0.01890(13) 0.02049(13) -0.00207(10) 0.00095(10) -0.00049(10)
Zn3 0.01949(13) 0.02040(14) 0.01999(13) 0.00097(10) 0.00410(10) -0.00090(10)
Zn4 0.01837(13) 0.01733(13) 0.02020(13) -0.00185(10) 0.00318(10) -0.00311(10)
O1 0.0189(8) 0.0165(8) 0.0245(8) -0.0003(6) 0.0016(7) -0.0042(6)
N1 0.0205(10) 0.0177(9) 0.0219(10) -0.0030(7) 0.0037(8) 0.0011(7)
N2 0.0258(10) 0.0139(9) 0.0191(9) 0.0001(7) 0.0033(8) -0.0008(8)
C1 0.0255(12) 0.0233(12) 0.0177(11) -0.0052(9) 0.0041(9) 0.0018(9)
C2 0.0295(13) 0.0290(13) 0.0269(13) -0.0054(10) 0.0029(10) -0.0043(11)
C3 0.0325(14) 0.0416(16) 0.0328(15) -0.0132(12) 0.0006(11) -0.0066(12)
C4 0.0411(17) 0.0487(18) 0.0296(14) -0.0172(13) -0.0098(12) 0.0085(14)
C5 0.075(2) 0.0395(17) 0.0256(14) -0.0040(12) -0.0117(14) 0.0086(16)
C6 0.0584(19) 0.0294(14) 0.0247(13) -0.0036(11) -0.0045(13) -0.0037(13)
C7 0.0260(12) 0.0249(12) 0.0270(12) -0.0028(10) 0.0093(10) -0.0006(10)
N3 0.0186(9) 0.0167(9) 0.0218(9) -0.0005(7) 0.0040(7) 0.0007(7)
N4 0.0175(9) 0.0200(10) 0.0205(9) -0.0037(8) 0.0008(7) 0.0001(7)
C8 0.0212(11) 0.0169(11) 0.0223(11) -0.0003(9) 0.0055(9) 0.0031(9)
C9 0.0252(13) 0.0348(15) 0.0402(15) -0.0174(12) 0.0065(11) -0.0060(11)
C10 0.0331(15) 0.0436(17) 0.0374(15) -0.0205(13) 0.0089(12) -0.0006(12)
C11 0.0216(12) 0.0388(15) 0.0286(13) -0.0018(11) 0.0072(10) 0.0029(11)
C12 0.0218(12) 0.0327(14) 0.0322(13) -0.0019(11) 0.0048(10) -0.0049(10)
C13 0.0245(12) 0.0256(12) 0.0240(12) -0.0013(10) 0.0032(9) -0.0027(10)
C14 0.0308(13) 0.0170(11) 0.0306(13) 0.0026(10) 0.0048(10) -0.0001(10)
N5 0.0206(10) 0.0221(10) 0.0182(9) 0.0003(7) 0.0018(7) -0.0015(8)
N6 0.0171(9) 0.0207(10) 0.0202(9) 0.0002(7) 0.0026(8) -0.0013(8)
C15 0.0223(11) 0.0261(12) 0.0163(10) 0.0036(9) 0.0011(9) 0.0026(9)
C16 0.0235(13) 0.0376(16) 0.0521(18) 0.0163(13) -0.0033(12) 0.0012(11)
C17 0.0320(15) 0.0463(18) 0.063(2) 0.0246(16) 0.0032(14) 0.0144(14)
C18 0.0473(17) 0.0260(14) 0.0361(15) 0.0121(11) 0.0056(13) 0.0108(12)
C19 0.0356(14) 0.0259(13) 0.0309(14) 0.0054(10) 0.0037(11) -0.0027(11)
C20 0.0240(12) 0.0265(13) 0.0282(13) 0.0028(10) 0.0024(10) 0.0012(10)
C21 0.0280(13) 0.0342(14) 0.0219(12) -0.0038(10) -0.0009(10) -0.0054(11)
C22 0.0293(13) 0.0199(11) 0.0223(12) -0.0013(9) -0.0029(10) -0.0003(10)
C23 0.0297(13) 0.0239(12) 0.0267(12) -0.0031(10) -0.0042(10) -0.0011(10)
F23 0.0266(8) 0.0338(9) 0.0468(10) -0.0041(7) 0.0013(7) -0.0007(7)
C24 0.0359(15) 0.0263(13) 0.0396(15) -0.0064(11) -0.0040(12) 0.0105(11)
F24 0.0482(11) 0.0368(10) 0.0785(14) -0.0108(9) 0.0057(10) 0.0174(8)
C25 0.0528(18) 0.0164(12) 0.0370(15) -0.0015(11) -0.0076(13) 0.0032(12)
F25 0.0731(14) 0.0179(8) 0.0737(14) -0.0017(8) -0.0032(11) 0.0033(8)
C26 0.0448(16) 0.0218(13) 0.0312(14) 0.0041(10) -0.0041(12) -0.0087(11)
F26 0.0570(11) 0.0272(9) 0.0523(11) 0.0057(8) 0.0035(9) -0.0171(8)
C27 0.0334(14) 0.0218(12) 0.0296(13) 0.0000(10) 0.0011(11) 0.0008(10)
F27 0.0338(9) 0.0279(8) 0.0594(11) 0.0009(8) 0.0138(8) -0.0034(7)
C28 0.0198(11) 0.0336(13) 0.0211(11) -0.0043(10) 0.0016(9) -0.0014(10)
C29 0.0263(13) 0.0372(15) 0.0255(13) -0.0053(11) 0.0046(10) -0.0019(11)
F29 0.0368(9) 0.0309(9) 0.0451(9) -0.0017(7) 0.0025(7) -0.0064(7)
C30 0.0243(13) 0.0517(18) 0.0376(16) -0.0121(13) 0.0051(12) -0.0116(13)
F30 0.0446(11) 0.0632(13) 0.0596(12) -0.0170(10) -0.0017(9) -0.0282(10)
C31 0.0220(13) 0.070(2) 0.0289(14) -0.0102(14) -0.0028(11) -0.0074(14)
F31 0.0338(10) 0.1051(18) 0.0402(10) -0.0063(11) -0.0127(8) -0.0171(10)
C32 0.0304(15) 0.060(2) 0.0283(14) 0.0054(13) -0.0023(11) 0.0021(14)
F32 0.0502(12) 0.0836(16) 0.0530(12) 0.0227(11) -0.0200(9) 0.0045(11)
C33 0.0294(13) 0.0384(15) 0.0261(13) 0.0008(11) 0.0004(10) -0.0028(11)
F33 0.0471(10) 0.0373(9) 0.0422(10) 0.0075(8) -0.0075(8) -0.0027(8)
C34 0.0220(11) 0.0205(11) 0.0224(11) 0.0062(9) 0.0033(9) 0.0003(9)
C35 0.0236(12) 0.0217(12) 0.0302(13) 0.0008(10) 0.0037(10) -0.0032(9)
F35 0.0376(9) 0.0392(9) 0.0426(9) -0.0121(7) 0.0107(7) -0.0170(7)
C36 0.0354(14) 0.0260(13) 0.0281(13) -0.0014(10) 0.0078(11) 0.0043(11)
F36 0.0548(11) 0.0489(11) 0.0371(9) -0.0159(8) 0.0188(8) -0.0064(9)
C37 0.0254(13) 0.0301(14) 0.0328(14) 0.0096(11) 0.0150(11) 0.0068(10)
F37 0.0388(9) 0.0416(10) 0.0447(10) 0.0090(8) 0.0258(8) 0.0046(7)
C38 0.0184(11) 0.0264(13) 0.0364(14) 0.0075(10) 0.0012(10) -0.0039(10)
F38 0.0270(8) 0.0455(10) 0.0578(11) 0.0020(8) 0.0068(8) -0.0153(7)
C39 0.0233(12) 0.0255(12) 0.0251(12) 0.0011(10) 0.0000(10) 0.0004(10)
F39 0.0368(9) 0.0435(10) 0.0343(9) -0.0105(7) 0.0008(7) -0.0128(7)
C40 0.0201(11) 0.0182(11) 0.0288(12) -0.0002(9) 0.0009(9) -0.0025(9)
C41 0.0245(12) 0.0246(13) 0.0325(13) -0.0022(10) 0.0015(10) -0.0021(10)
F41 0.0430(10) 0.0451(10) 0.0395(9) -0.0172(8) 0.0139(8) -0.0131(8)
C42 0.0368(15) 0.0248(13) 0.0440(16) -0.0105(12) -0.0020(12) -0.0062(11)
F42 0.0607(12) 0.0449(11) 0.0652(13) -0.0300(10) 0.0031(10) -0.0169(9)
C43 0.0332(15) 0.0279(15) 0.065(2) -0.0018(14) 0.0009(14) -0.0155(12)
F43 0.0568(13) 0.0473(12) 0.0923(16) -0.0125(11) 0.0099(11) -0.0353(10)
C44 0.0353(16) 0.0389(17) 0.0543(19) 0.0009(14) 0.0167(14) -0.0158(13)
F44 0.0667(14) 0.0776(16) 0.0814(15) -0.0148(12) 0.0440(12) -0.0439(12)
C45 0.0306(14) 0.0263(13) 0.0365(14) -0.0042(11) 0.0065(11) -0.0059(11)
F45 0.0546(11) 0.0527(11) 0.0481(10) -0.0208(9) 0.0279(9) -0.0251(9)
N7 0.175(6) 0.143(5) 0.079(3) 0.009(3) 0.021(4) -0.015(5)
C46 0.112(5) 0.125(5) 0.044(3) 0.013(3) -0.005(3) -0.036(4)
C47 0.111(5) 0.306(11) 0.060(3) 0.059(5) -0.011(3) -0.072(6)
N8 0.122(3) 0.0414(17) 0.0541(19) 0.0086(15) 0.018(2) -0.0155(19)
C48 0.108(3) 0.0335(18) 0.0417(19) 0.0063(15) 0.009(2) -0.006(2)
C49 0.132(5) 0.077(3) 0.112(4) 0.011(3) 0.048(4) -0.029(3)
N9 0.0296(13) 0.0432(16) 0.0664(18) -0.0133(13) 0.0052(12) -0.0035(11)
C50 0.0246(14) 0.0400(17) 0.0536(18) -0.0083(14) -0.0007(13) -0.0028(12)
C51 0.0409(19) 0.0400(19) 0.096(3) -0.0052(19) -0.0108(19) 0.0030(15)

loop_
_atom_type_symbol
_atom_type_description
_atom_type_scat_dispersion_real
_atom_type_scat_dispersion_imag
_atom_type_scat_source
C C 0.0033 0.0016 'International Tables Vol C Tables 4.2.6.8 and 6.1.1.4'
H H 0.0000 0.0000 'International Tables Vol C Tables 4.2.6.8 and 6.1.1.4'
N N 0.0061 0.0033 'International Tables Vol C Tables 4.2.6.8 and 6.1.1.4'
F F 0.0171 0.0103 'International Tables Vol C Tables 4.2.6.8 and 6.1.1.4'
Zn Zn 0.2839 1.4301 'International Tables Vol C Tables 4.2.6.8 and 6.1.1.4'
O O 0.0106 0.0060 'International Tables Vol C Tables 4.2.6.8 and 6.1.1.4'

loop_
_geom_angle_atom_site_label_1
_geom_angle_atom_site_label_2
_geom_angle_atom_site_label_3
_geom_angle
_geom_angle_site_symmetry_1
_geom_angle_site_symmetry_3
_geom_angle_publ_flag
C22 Zn1 N6 128.34(9) . . ?
C22 Zn1 O1 116.22(9) . . ?
N6 Zn1 O1 91.19(7) . . ?
C22 Zn1 N1 119.62(9) . . ?
N6 Zn1 N1 97.68(8) . . ?
O1 Zn1 N1 96.38(7) . . ?
C28 Zn2 N2 129.09(9) . . ?
C28 Zn2 O1 114.36(9) . . ?
N2 Zn2 O1 92.50(7) . . ?
C28 Zn2 N3 120.92(9) . . ?
N2 Zn2 N3 97.30(7) . . ?
O1 Zn2 N3 94.57(7) . . ?
C34 Zn3 N4 124.71(9) . . ?
C34 Zn3 O1 120.02(8) . . ?
N4 Zn3 O1 92.27(7) . . ?
C34 Zn3 N5 119.27(8) . . ?
N4 Zn3 N5 98.79(8) . . ?
O1 Zn3 N5 94.90(7) . . ?
C40 Zn4 N2 124.57(9) . . ?
C40 Zn4 N4 114.19(9) . . ?
N2 Zn4 N4 96.76(8) . . ?
C40 Zn4 N6 121.09(9) . . ?
N2 Zn4 N6 97.03(8) . . ?
N4 Zn4 N6 97.61(8) . . ?
Zn3 O1 Zn1 107.60(7) . . ?
Zn3 O1 Zn2 106.63(7) . . ?
Zn1 O1 Zn2 104.63(7) . . ?
C1 N1 C7 110.08(18) . . ?
C1 N1 N2 109.25(17) . . ?
C7 N1 N2 109.88(17) . . ?
C1 N1 Zn1 118.26(14) . . ?
C7 N1 Zn1 108.30(14) . . ?
N2 N1 Zn1 100.55(12) . . ?
N1 N2 Zn2 107.38(13) . . ?
N1 N2 Zn4 114.64(14) . . ?
Zn2 N2 Zn4 104.24(9) . . ?
C2 C1 C6 120.1(2) . . ?
C2 C1 N1 119.6(2) . . ?
C6 C1 N1 120.3(2) . . ?
C1 C2 C3 120.1(3) . . ?
C4 C3 C2 120.2(3) . . ?
C3 C4 C5 119.6(3) . . ?
C6 C5 C4 120.5(3) . . ?
C5 C6 C1 119.5(3) . . ?
C8 N3 N4 109.75(17) . . ?
C8 N3 C14 110.35(18) . . ?
N4 N3 C14 109.65(17) . . ?
C8 N3 Zn2 117.38(14) . . ?
N4 N3 Zn2 101.03(12) . . ?
C14 N3 Zn2 108.19(14) . . ?
N3 N4 Zn3 108.44(13) . . ?
N3 N4 Zn4 114.18(13) . . ?
Zn3 N4 Zn4 102.83(9) . . ?
C13 C8 C9 119.7(2) . . ?
C13 C8 N3 120.2(2) . . ?
C9 C8 N3 120.0(2) . . ?
C8 C9 C10 120.0(2) . . ?
C11 C10 C9 120.4(2) . . ?
C10 C11 C12 119.5(2) . . ?
C11 C12 C13 120.6(2) . . ?
C8 C13 C12 119.7(2) . . ?
C15 N5 C21 111.18(19) . . ?
C15 N5 N6 109.50(17) . . ?
C21 N5 N6 110.26(17) . . ?
C15 N5 Zn3 116.41(14) . . ?
C21 N5 Zn3 107.73(15) . . ?
N6 N5 Zn3 101.29(13) . . ?
N5 N6 Zn1 109.05(13) . . ?
N5 N6 Zn4 113.04(13) . . ?
Zn1 N6 Zn4 102.96(9) . . ?
C20 C15 C16 119.1(2) . . ?
C20 C15 N5 119.4(2) . . ?
C16 C15 N5 121.4(2) . . ?
C17 C16 C15 120.2(3) . . ?
C18 C17 C16 120.6(3) . . ?
C17 C18 C19 119.1(3) . . ?
C18 C19 C20 120.5(3) . . ?
C15 C20 C19 120.4(2) . . ?
C23 C22 C27 114.2(2) . . ?
C23 C22 Zn1 121.96(19) . . ?
C27 C22 Zn1 123.66(19) . . ?
F23 C23 C22 119.3(2) . . ?
F23 C23 C24 116.5(2) . . ?
C22 C23 C24 124.3(3) . . ?
F24 C24 C25 119.8(2) . . ?
F24 C24 C23 121.2(3) . . ?
C25 C24 C23 119.0(3) . . ?
F25 C25 C24 120.5(3) . . ?
F25 C25 C26 119.8(3) . . ?
C24 C25 C26 119.6(2) . . ?
F26 C26 C25 120.1(2) . . ?
F26 C26 C27 121.2(3) . . ?
C25 C26 C27 118.7(3) . . ?
F27 C27 C22 119.7(2) . . ?
F27 C27 C26 116.2(2) . . ?
C22 C27 C26 124.1(3) . . ?
C33 C28 C29 114.6(2) . . ?
C33 C28 Zn2 121.4(2) . . ?
C29 C28 Zn2 123.8(2) . . ?
F29 C29 C30 116.5(3) . . ?
F29 C29 C28 119.4(2) . . ?
C30 C29 C28 124.1(3) . . ?
F30 C30 C31 119.9(3) . . ?
F30 C30 C29 121.5(3) . . ?
C31 C30 C29 118.6(3) . . ?
F31 C31 C30 120.4(3) . . ?
F31 C31 C32 119.2(3) . . ?
C30 C31 C32 120.4(3) . . ?
F32 C32 C31 120.6(3) . . ?
F32 C32 C33 120.9(3) . . ?
C31 C32 C33 118.5(3) . . ?
F33 C33 C28 119.2(2) . . ?
F33 C33 C32 117.1(3) . . ?
C28 C33 C32 123.7(3) . . ?
C39 C34 C35 114.4(2) . . ?
C39 C34 Zn3 123.24(18) . . ?
C35 C34 Zn3 121.92(18) . . ?
F35 C35 C34 119.4(2) . . ?
F35 C35 C36 116.7(2) . . ?
C34 C35 C36 123.9(2) . . ?
F36 C36 C37 119.8(2) . . ?
F36 C36 C35 121.4(2) . . ?
C37 C36 C35 118.8(2) . . ?
F37 C37 C36 120.5(2) . . ?
F37 C37 C38 119.7(2) . . ?
C36 C37 C38 119.8(2) . . ?
F38 C38 C39 121.9(2) . . ?
F38 C38 C37 119.3(2) . . ?
C39 C38 C37 118.8(2) . . ?
F39 C39 C38 117.0(2) . . ?
F39 C39 C34 118.7(2) . . ?
C38 C39 C34 124.3(2) . . ?
C45 C40 C41 113.7(2) . . ?
C45 C40 Zn4 123.84(19) . . ?
C41 C40 Zn4 122.49(18) . . ?
F41 C41 C42 116.2(2) . . ?
F41 C41 C40 119.6(2) . . ?
C42 C41 C40 124.2(2) . . ?
F42 C42 C43 119.3(2) . . ?
F42 C42 C41 121.4(3) . . ?
C43 C42 C41 119.4(3) . . ?
F43 C43 C44 120.4(3) . . ?
F43 C43 C42 120.4(3) . . ?
C44 C43 C42 119.2(3) . . ?
F44 C44 C43 119.4(3) . . ?
F44 C44 C45 121.5(3) . . ?
C43 C44 C45 119.0(3) . . ?
F45 C45 C40 119.9(2) . . ?
F45 C45 C44 115.6(2) . . ?
C40 C45 C44 124.5(3) . . ?
N7 C46 C47 178.8(7) . . ?
N8 C48 C49 179.8(6) . . ?
N9 C50 C51 179.3(4) . . ?

loop_
_geom_bond_atom_site_label_1
_geom_bond_atom_site_label_2
_geom_bond_distance
_geom_bond_site_symmetry_2
_geom_bond_publ_flag
Zn1 C22 1.996(2) . ?
Zn1 N6 2.0210(19) . ?
Zn1 O1 2.0710(16) . ?
Zn1 N1 2.1174(19) . ?
Zn2 C28 1.987(2) . ?
Zn2 N2 2.010(2) . ?
Zn2 O1 2.0726(17) . ?
Zn2 N3 2.1207(19) . ?
Zn3 C34 1.989(2) . ?
Zn3 N4 2.004(2) . ?
Zn3 O1 2.0508(17) . ?
Zn3 N5 2.1166(19) . ?
Zn4 C40 2.015(2) . ?
Zn4 N2 2.044(2) . ?
Zn4 N4 2.0762(19) . ?
Zn4 N6 2.078(2) . ?
N1 C1 1.479(3) . ?
N1 C7 1.484(3) . ?
N1 N2 1.487(3) . ?
C1 C2 1.373(3) . ?
C1 C6 1.385(4) . ?
C2 C3 1.389(4) . ?
C3 C4 1.371(4) . ?
C4 C5 1.386(5) . ?
C5 C6 1.382(4) . ?
N3 C8 1.478(3) . ?
N3 N4 1.479(3) . ?
N3 C14 1.490(3) . ?
C8 C13 1.377(3) . ?
C8 C9 1.385(3) . ?
C9 C10 1.385(4) . ?
C10 C11 1.374(4) . ?
C11 C12 1.378(4) . ?
C12 C13 1.388(3) . ?
N5 C15 1.471(3) . ?
N5 C21 1.481(3) . ?
N5 N6 1.485(3) . ?
C15 C20 1.380(3) . ?
C15 C16 1.385(3) . ?
C16 C17 1.383(4) . ?
C17 C18 1.379(4) . ?
C18 C19 1.379(4) . ?
C19 C20 1.383(4) . ?
C22 C23 1.377(4) . ?
C22 C27 1.377(4) . ?
C23 F23 1.361(3) . ?
C23 C24 1.379(4) . ?
C24 F24 1.349(3) . ?
C24 C25 1.371(4) . ?
C25 F25 1.341(3) . ?
C25 C26 1.378(4) . ?
C26 F26 1.347(3) . ?
C26 C27 1.384(4) . ?
C27 F27 1.364(3) . ?
C28 C33 1.375(4) . ?
C28 C29 1.378(4) . ?
C29 F29 1.363(3) . ?
C29 C30 1.377(4) . ?
C30 F30 1.346(3) . ?
C30 C31 1.364(5) . ?
C31 F31 1.349(3) . ?
C31 C32 1.373(5) . ?
C32 F32 1.351(4) . ?
C32 C33 1.384(4) . ?
C33 F33 1.359(3) . ?
C34 C39 1.376(3) . ?
C34 C35 1.378(3) . ?
C35 F35 1.359(3) . ?
C35 C36 1.381(3) . ?
C36 F36 1.342(3) . ?
C36 C37 1.370(4) . ?
C37 F37 1.348(3) . ?
C37 C38 1.379(4) . ?
C38 F38 1.343(3) . ?
C38 C39 1.370(3) . ?
C39 F39 1.365(3) . ?
C40 C45 1.371(4) . ?
C40 C41 1.383(3) . ?
C41 F41 1.362(3) . ?
C41 C42 1.375(4) . ?
C42 F42 1.355(3) . ?
C42 C43 1.371(4) . ?
C43 F43 1.346(3) . ?
C43 C44 1.369(4) . ?
C44 F44 1.349(3) . ?
C44 C45 1.382(4) . ?
C45 F45 1.358(3) . ?
N7 C46 1.118(8) . ?
C46 C47 1.442(9) . ?
N8 C48 1.115(5) . ?
C48 C49 1.445(6) . ?
N9 C50 1.131(4) . ?
C50 C51 1.455(5) . ?

loop_
_geom_hbond_atom_site_label_D
_geom_hbond_atom_site_label_H
_geom_hbond_atom_site_label_A
_geom_hbond_distance_DH
_geom_hbond_distance_HA
_geom_hbond_distance_DA
_geom_hbond_angle_DHA
_geom_hbond_site_symmetry_A
O1 H1 F29 0.73(3) 2.55(3) 3.059(2) 128(3) .
O1 H1 F27 0.73(3) 2.61(3) 3.108(2) 128(3) .
N2 H2 N8 0.79(3) 2.34(3) 3.110(4) 164(3) .
N4 H4 F41 0.86(3) 2.51(3) 3.120(2) 128(2) .
N6 H6 N9 0.86(3) 2.42(3) 3.240(3) 161(2) .

loop_
_geom_torsion_atom_site_label_1
_geom_torsion_atom_site_label_2
_geom_torsion_atom_site_label_3
_geom_torsion_atom_site_label_4
_geom_torsion
_geom_torsion_site_symmetry_1
_geom_torsion_site_symmetry_2
_geom_torsion_site_symmetry_3
_geom_torsion_site_symmetry_4
_geom_torsion_publ_flag
C34 Zn3 O1 Zn1 135.08(9) . . . . ?
N4 Zn3 O1 Zn1 -91.99(8) . . . . ?
N5 Zn3 O1 Zn1 7.03(8) . . . . ?
C34 Zn3 O1 Zn2 -113.12(10) . . . . ?
N4 Zn3 O1 Zn2 19.81(8) . . . . ?
N5 Zn3 O1 Zn2 118.83(8) . . . . ?
C22 Zn1 O1 Zn3 -115.39(9) . . . . ?
N6 Zn1 O1 Zn3 19.19(8) . . . . ?
N1 Zn1 O1 Zn3 117.05(8) . . . . ?
C22 Zn1 O1 Zn2 131.45(9) . . . . ?
N6 Zn1 O1 Zn2 -93.97(8) . . . . ?
N1 Zn1 O1 Zn2 3.90(8) . . . . ?
C28 Zn2 O1 Zn3 133.82(9) . . . . ?
N2 Zn2 O1 Zn3 -90.73(8) . . . . ?
N3 Zn2 O1 Zn3 6.80(8) . . . . ?
C28 Zn2 O1 Zn1 -112.33(9) . . . . ?
N2 Zn2 O1 Zn1 23.11(8) . . . . ?
N3 Zn2 O1 Zn1 120.65(8) . . . . ?
C22 Zn1 N1 C1 -47.43(18) . . . . ?
N6 Zn1 N1 C1 169.75(15) . . . . ?
O1 Zn1 N1 C1 77.67(16) . . . . ?
C22 Zn1 N1 C7 78.62(17) . . . . ?
N6 Zn1 N1 C7 -64.21(15) . . . . ?
O1 Zn1 N1 C7 -156.28(14) . . . . ?
C22 Zn1 N1 N2 -166.17(13) . . . . ?
N6 Zn1 N1 N2 51.00(13) . . . . ?
O1 Zn1 N1 N2 -41.08(13) . . . . ?
C1 N1 N2 Zn2 -60.20(18) . . . . ?
C7 N1 N2 Zn2 178.93(14) . . . . ?
Zn1 N1 N2 Zn2 64.92(12) . . . . ?
C1 N1 N2 Zn4 -175.50(14) . . . . ?
C7 N1 N2 Zn4 63.6(2) . . . . ?
Zn1 N1 N2 Zn4 -50.38(14) . . . . ?
C28 Zn2 N2 N1 65.61(18) . . . . ?
O1 Zn2 N2 N1 -58.96(13) . . . . ?
N3 Zn2 N2 N1 -153.90(13) . . . . ?
C28 Zn2 N2 Zn4 -172.37(10) . . . . ?
O1 Zn2 N2 Zn4 63.06(9) . . . . ?
N3 Zn2 N2 Zn4 -31.88(9) . . . . ?
C40 Zn4 N2 N1 -107.01(16) . . . . ?
N4 Zn4 N2 N1 127.35(14) . . . . ?
N6 Zn4 N2 N1 28.78(15) . . . . ?
C40 Zn4 N2 Zn2 135.89(10) . . . . ?
N4 Zn4 N2 Zn2 10.25(10) . . . . ?
N6 Zn4 N2 Zn2 -88.32(9) . . . . ?
C7 N1 C1 C2 -115.5(2) . . . . ?
N2 N1 C1 C2 123.8(2) . . . . ?
Zn1 N1 C1 C2 9.7(3) . . . . ?
C7 N1 C1 C6 65.7(3) . . . . ?
N2 N1 C1 C6 -55.1(3) . . . . ?
Zn1 N1 C1 C6 -169.1(2) . . . . ?
C6 C1 C2 C3 2.3(4) . . . . ?
N1 C1 C2 C3 -176.6(2) . . . . ?
C1 C2 C3 C4 -0.1(4) . . . . ?
C2 C3 C4 C5 -1.8(4) . . . . ?
C3 C4 C5 C6 1.7(5) . . . . ?
C4 C5 C6 C1 0.3(5) . . . . ?
C2 C1 C6 C5 -2.3(4) . . . . ?
N1 C1 C6 C5 176.5(3) . . . . ?
C28 Zn2 N3 C8 -45.19(19) . . . . ?
N2 Zn2 N3 C8 169.95(15) . . . . ?
O1 Zn2 N3 C8 76.84(15) . . . . ?
C28 Zn2 N3 N4 -164.44(13) . . . . ?
N2 Zn2 N3 N4 50.70(13) . . . . ?
O1 Zn2 N3 N4 -42.42(12) . . . . ?
C28 Zn2 N3 C14 80.43(17) . . . . ?
N2 Zn2 N3 C14 -64.43(16) . . . . ?
O1 Zn2 N3 C14 -157.55(15) . . . . ?
C8 N3 N4 Zn3 -59.73(18) . . . . ?
C14 N3 N4 Zn3 178.91(14) . . . . ?
Zn2 N3 N4 Zn3 64.87(12) . . . . ?
C8 N3 N4 Zn4 -173.70(13) . . . . ?
C14 N3 N4 Zn4 64.94(19) . . . . ?
Zn2 N3 N4 Zn4 -49.10(14) . . . . ?
C34 Zn3 N4 N3 73.28(16) . . . . ?
O1 Zn3 N4 N3 -56.25(13) . . . . ?
N5 Zn3 N4 N3 -151.57(13) . . . . ?
C34 Zn3 N4 Zn4 -165.47(9) . . . . ?
O1 Zn3 N4 Zn4 65.00(8) . . . . ?
N5 Zn3 N4 Zn4 -30.31(9) . . . . ?
C40 Zn4 N4 N3 -105.38(15) . . . . ?
N2 Zn4 N4 N3 27.43(15) . . . . ?
N6 Zn4 N4 N3 125.49(14) . . . . ?
C40 Zn4 N4 Zn3 137.37(9) . . . . ?
N2 Zn4 N4 Zn3 -89.82(9) . . . . ?
N6 Zn4 N4 Zn3 8.24(9) . . . . ?
N4 N3 C8 C13 118.3(2) . . . . ?
C14 N3 C8 C13 -120.7(2) . . . . ?
Zn2 N3 C8 C13 3.8(3) . . . . ?
N4 N3 C8 C9 -59.6(3) . . . . ?
C14 N3 C8 C9 61.4(3) . . . . ?
Zn2 N3 C8 C9 -174.07(19) . . . . ?
C13 C8 C9 C10 0.2(4) . . . . ?
N3 C8 C9 C10 178.1(2) . . . . ?
C8 C9 C10 C11 0.1(5) . . . . ?
C9 C10 C11 C12 0.0(5) . . . . ?
C10 C11 C12 C13 -0.3(4) . . . . ?
C9 C8 C13 C12 -0.5(4) . . . . ?
N3 C8 C13 C12 -178.4(2) . . . . ?
C11 C12 C13 C8 0.6(4) . . . . ?
C34 Zn3 N5 C15 -52.06(18) . . . . ?
N4 Zn3 N5 C15 169.59(15) . . . . ?
O1 Zn3 N5 C15 76.53(15) . . . . ?
C34 Zn3 N5 C21 73.56(17) . . . . ?
N4 Zn3 N5 C21 -64.79(16) . . . . ?
O1 Zn3 N5 C21 -157.85(15) . . . . ?
C34 Zn3 N5 N6 -170.69(12) . . . . ?
N4 Zn3 N5 N6 50.96(13) . . . . ?
O1 Zn3 N5 N6 -42.10(13) . . . . ?
C15 N5 N6 Zn1 -59.21(19) . . . . ?
C21 N5 N6 Zn1 178.16(15) . . . . ?
Zn3 N5 N6 Zn1 64.29(13) . . . . ?
C15 N5 N6 Zn4 -173.08(14) . . . . ?
C21 N5 N6 Zn4 64.3(2) . . . . ?
Zn3 N5 N6 Zn4 -49.59(14) . . . . ?
C22 Zn1 N6 N5 70.36(17) . . . . ?
O1 Zn1 N6 N5 -55.08(14) . . . . ?
N1 Zn1 N6 N5 -151.69(13) . . . . ?
C22 Zn1 N6 Zn4 -169.35(10) . . . . ?
O1 Zn1 N6 Zn4 65.21(8) . . . . ?
N1 Zn1 N6 Zn4 -31.40(9) . . . . ?
C40 Zn4 N6 N5 -95.29(16) . . . . ?
N2 Zn4 N6 N5 126.82(14) . . . . ?
N4 Zn4 N6 N5 28.99(15) . . . . ?
C40 Zn4 N6 Zn1 147.20(9) . . . . ?
N2 Zn4 N6 Zn1 9.31(9) . . . . ?
N4 Zn4 N6 Zn1 -88.52(9) . . . . ?
C21 N5 C15 C20 -129.0(2) . . . . ?
N6 N5 C15 C20 108.9(2) . . . . ?
Zn3 N5 C15 C20 -5.2(3) . . . . ?
C21 N5 C15 C16 54.4(3) . . . . ?
N6 N5 C15 C16 -67.7(3) . . . . ?
Zn3 N5 C15 C16 178.2(2) . . . . ?
C20 C15 C16 C17 -0.7(4) . . . . ?
N5 C15 C16 C17 175.9(3) . . . . ?
C15 C16 C17 C18 -0.7(5) . . . . ?
C16 C17 C18 C19 1.3(5) . . . . ?
C17 C18 C19 C20 -0.6(4) . . . . ?
C16 C15 C20 C19 1.4(4) . . . . ?
N5 C15 C20 C19 -175.3(2) . . . . ?
C18 C19 C20 C15 -0.8(4) . . . . ?
N6 Zn1 C22 C23 62.6(2) . . . . ?
O1 Zn1 C22 C23 177.42(18) . . . . ?
N1 Zn1 C22 C23 -67.6(2) . . . . ?
N6 Zn1 C22 C27 -112.7(2) . . . . ?
O1 Zn1 C22 C27 2.1(2) . . . . ?
N1 Zn1 C22 C27 117.1(2) . . . . ?
C27 C22 C23 F23 -178.4(2) . . . . ?
Zn1 C22 C23 F23 5.9(3) . . . . ?
C27 C22 C23 C24 0.7(4) . . . . ?
Zn1 C22 C23 C24 -175.0(2) . . . . ?
F23 C23 C24 F24 -0.6(4) . . . . ?
C22 C23 C24 F24 -179.7(2) . . . . ?
F23 C23 C24 C25 179.0(2) . . . . ?
C22 C23 C24 C25 -0.1(4) . . . . ?
F24 C24 C25 F25 -0.3(4) . . . . ?
C23 C24 C25 F25 -180.0(3) . . . . ?
F24 C24 C25 C26 179.1(3) . . . . ?
C23 C24 C25 C26 -0.6(4) . . . . ?
F25 C25 C26 F26 0.4(4) . . . . ?
C24 C25 C26 F26 -179.0(2) . . . . ?
F25 C25 C26 C27 180.0(2) . . . . ?
C24 C25 C26 C27 0.5(4) . . . . ?
C23 C22 C27 F27 179.5(2) . . . . ?
Zn1 C22 C27 F27 -4.8(3) . . . . ?
C23 C22 C27 C26 -0.7(4) . . . . ?
Zn1 C22 C27 C26 174.9(2) . . . . ?
F26 C26 C27 F27 -0.6(4) . . . . ?
C25 C26 C27 F27 179.9(2) . . . . ?
F26 C26 C27 C22 179.7(2) . . . . ?
C25 C26 C27 C22 0.1(4) . . . . ?
N2 Zn2 C28 C33 72.4(2) . . . . ?
O1 Zn2 C28 C33 -172.13(19) . . . . ?
N3 Zn2 C28 C33 -60.2(2) . . . . ?
N2 Zn2 C28 C29 -103.1(2) . . . . ?
O1 Zn2 C28 C29 12.3(2) . . . . ?
N3 Zn2 C28 C29 124.3(2) . . . . ?
C33 C28 C29 F29 -179.9(2) . . . . ?
Zn2 C28 C29 F29 -4.1(3) . . . . ?
C33 C28 C29 C30 -0.5(4) . . . . ?
Zn2 C28 C29 C30 175.3(2) . . . . ?
F29 C29 C30 F30 -0.3(4) . . . . ?
C28 C29 C30 F30 -179.8(2) . . . . ?
F29 C29 C30 C31 179.5(2) . . . . ?
C28 C29 C30 C31 0.0(4) . . . . ?
F30 C30 C31 F31 0.5(4) . . . . ?
C29 C30 C31 F31 -179.3(2) . . . . ?
F30 C30 C31 C32 -180.0(3) . . . . ?
C29 C30 C31 C32 0.2(4) . . . . ?
F31 C31 C32 F32 -0.8(4) . . . . ?
C30 C31 C32 F32 179.6(3) . . . . ?
F31 C31 C32 C33 179.7(3) . . . . ?
C30 C31 C32 C33 0.1(4) . . . . ?
C29 C28 C33 F33 179.6(2) . . . . ?
Zn2 C28 C33 F33 3.7(3) . . . . ?
C29 C28 C33 C32 0.8(4) . . . . ?
Zn2 C28 C33 C32 -175.1(2) . . . . ?
F32 C32 C33 F33 1.0(4) . . . . ?
C31 C32 C33 F33 -179.5(3) . . . . ?
F32 C32 C33 C28 179.8(3) . . . . ?
C31 C32 C33 C28 -0.7(4) . . . . ?
N4 Zn3 C34 C39 -122.2(2) . . . . ?
O1 Zn3 C34 C39 -5.1(2) . . . . ?
N5 Zn3 C34 C39 110.8(2) . . . . ?
N4 Zn3 C34 C35 50.0(2) . . . . ?
O1 Zn3 C34 C35 167.10(18) . . . . ?
N5 Zn3 C34 C35 -77.0(2) . . . . ?
C39 C34 C35 F35 179.4(2) . . . . ?
Zn3 C34 C35 F35 6.6(3) . . . . ?
C39 C34 C35 C36 -0.1(4) . . . . ?
Zn3 C34 C35 C36 -172.9(2) . . . . ?
F35 C35 C36 F36 0.4(4) . . . . ?
C34 C35 C36 F36 180.0(2) . . . . ?
F35 C35 C36 C37 -178.5(2) . . . . ?
C34 C35 C36 C37 1.1(4) . . . . ?
F36 C36 C37 F37 1.3(4) . . . . ?
C35 C36 C37 F37 -179.7(2) . . . . ?
F36 C36 C37 C38 179.9(2) . . . . ?
C35 C36 C37 C38 -1.2(4) . . . . ?
F37 C37 C38 F38 0.2(4) . . . . ?
C36 C37 C38 F38 -178.3(2) . . . . ?
F37 C37 C38 C39 179.0(2) . . . . ?
C36 C37 C38 C39 0.4(4) . . . . ?
F38 C38 C39 F39 -0.5(4) . . . . ?
C37 C38 C39 F39 -179.2(2) . . . . ?
F38 C38 C39 C34 179.3(2) . . . . ?
C37 C38 C39 C34 0.6(4) . . . . ?
C35 C34 C39 F39 179.0(2) . . . . ?
Zn3 C34 C39 F39 -8.3(3) . . . . ?
C35 C34 C39 C38 -0.8(4) . . . . ?
Zn3 C34 C39 C38 172.0(2) . . . . ?
N2 Zn4 C40 C45 39.7(3) . . . . ?
N4 Zn4 C40 C45 157.5(2) . . . . ?
N6 Zn4 C40 C45 -86.4(2) . . . . ?
N2 Zn4 C40 C41 -139.55(19) . . . . ?
N4 Zn4 C40 C41 -21.8(2) . . . . ?
N6 Zn4 C40 C41 94.4(2) . . . . ?
C45 C40 C41 F41 179.5(2) . . . . ?
Zn4 C40 C41 F41 -1.2(3) . . . . ?
C45 C40 C41 C42 0.5(4) . . . . ?
Zn4 C40 C41 C42 179.8(2) . . . . ?
F41 C41 C42 F42 -0.4(4) . . . . ?
C40 C41 C42 F42 178.6(3) . . . . ?
F41 C41 C42 C43 -179.2(3) . . . . ?
C40 C41 C42 C43 -0.2(4) . . . . ?
F42 C42 C43 F43 0.9(5) . . . . ?
C41 C42 C43 F43 179.7(3) . . . . ?
F42 C42 C43 C44 -178.6(3) . . . . ?
C41 C42 C43 C44 0.2(5) . . . . ?
F43 C43 C44 F44 0.3(5) . . . . ?
C42 C43 C44 F44 179.7(3) . . . . ?
F43 C43 C44 C45 180.0(3) . . . . ?
C42 C43 C44 C45 -0.5(5) . . . . ?
C41 C40 C45 F45 -179.7(2) . . . . ?
Zn4 C40 C45 F45 1.0(4) . . . . ?
C41 C40 C45 C44 -0.8(4) . . . . ?
Zn4 C40 C45 C44 179.9(2) . . . . ?
F44 C44 C45 F45 -0.5(5) . . . . ?
C43 C44 C45 F45 179.8(3) . . . . ?
F44 C44 C45 C40 -179.4(3) . . . . ?
C43 C44 C45 C40 0.9(5) . . . . ?
